data_4034632
loop_
_publ_author_name
'Babu, Venkata Nagarjuna'
'Murugan, Arumugavel'
'Katta, Narenderreddy'
'Devatha, Suman'
'Sharada, Duddu S.'

_publ_section_title
;
 Exocyclic N-Acyliminium Ion (NAI) Cyclization: Access to Fully
 Substituted Oxazoles and Furocoumarins.
;
_journal_issue 11
_journal_name_full 'The Journal of organic chemistry'
_journal_page_first 6631
_journal_page_last 6641
_journal_paper_doi 10.1021/acs.joc.9b00096
_journal_volume 84
_journal_year 2019
_chemical_formula_moiety 'C16 H17 Br N2 O4'
_chemical_formula_sum 'C16 H17 Br N2 O4'
_chemical_formula_weight 381.23
_space_group_crystal_system triclinic
_space_group_IT_number 2
_space_group_name_Hall '-P 1'
_space_group_name_H-M_alt 'P -1'
_atom_sites_solution_hydrogens geom
_atom_sites_solution_primary direct
_atom_sites_solution_secondary difmap
_audit_creation_date 2018-04-06
_audit_creation_method
;
  Olex2 1.1
  (compiled 2011.11.01 svn.r2039, GUI svn.r3906)
;
_cell_angle_alpha 79.346(9)
_cell_angle_beta 72.139(10)
_cell_angle_gamma 65.185(11)
_cell_formula_units_Z 2
_cell_length_a 9.1144(10)
_cell_length_b 9.4623(10)
_cell_length_c 10.9816(12)
_cell_measurement_reflns_used 1814
_cell_measurement_temperature 293
_cell_measurement_theta_max 71.0122
_cell_measurement_theta_min 4.2352
_cell_volume 816.48(17)
_computing_cell_refinement
;
CrysAlisPro, Agilent Technologies,
Version 1.171.35.19 (release 27-10-2011 CrysAlis171 .NET)
(compiled Oct 27 2011,15:02:11)
;
_computing_data_collection
;
CrysAlisPro, Agilent Technologies,
Version 1.171.35.19 (release 27-10-2011 CrysAlis171 .NET)
(compiled Oct 27 2011,15:02:11)
;
_computing_data_reduction
;
CrysAlisPro, Agilent Technologies,
Version 1.171.35.19 (release 27-10-2011 CrysAlis171 .NET)
(compiled Oct 27 2011,15:02:11)
;
_computing_molecular_graphics
;
O. V. Dolomanov, L. J. Bourhis, R. J. Gildea, J. A. K. Howard and H. Puschmann,
OLEX2: a complete structure solution, refinement and analysis program.
J. Appl. Cryst. (2009). 42, 339-341.
;
_computing_publication_material
;
O. V. Dolomanov, L. J. Bourhis, R. J. Gildea, J. A. K. Howard and H. Puschmann,
OLEX2: a complete structure solution, refinement and analysis program.
J. Appl. Cryst. (2009). 42, 339-341.
;
_computing_structure_refinement
;
SHELXL, G.M. Sheldrick, Acta Cryst.
2008). A64, 112-122
;
_computing_structure_solution
;
SHELXS, G.M. Sheldrick, Acta Cryst.
(2008). A64, 112-122
;
_diffrn_ambient_temperature 293
_diffrn_detector_area_resol_mean 16.1293
_diffrn_measured_fraction_theta_full 1
_diffrn_measured_fraction_theta_max 0.955
_diffrn_measurement_details
;
#__ type_ start__ end____ width___ exp.time_
  1 omega  -67.00  -34.00   1.0000    1.5000
omega____ theta____ kappa____ phi______ frames
    -      -33.5000  -57.0000  -60.0000 33

#__ type_ start__ end____ width___ exp.time_
  2 omega  -49.00   37.00   1.0000    1.5000
omega____ theta____ kappa____ phi______ frames
    -      -33.5000   38.0000   90.0000 86

#__ type_ start__ end____ width___ exp.time_
  3 omega -101.00  -76.00   1.0000    1.5000
omega____ theta____ kappa____ phi______ frames
    -      -33.5000  -57.0000 -120.0000 25

#__ type_ start__ end____ width___ exp.time_
  4 omega -102.00  -69.00   1.0000    1.5000
omega____ theta____ kappa____ phi______ frames
    -      -33.5000  178.0000 -180.0000 33

#__ type_ start__ end____ width___ exp.time_
  5 omega  -98.00  -72.00   1.0000    1.5000
omega____ theta____ kappa____ phi______ frames
    -      -33.5000  -57.0000  -60.0000 26

#__ type_ start__ end____ width___ exp.time_
  6 omega   35.00   98.00   1.0000    1.5000
omega____ theta____ kappa____ phi______ frames
    -       54.0000   57.0000  -90.0000 63

#__ type_ start__ end____ width___ exp.time_
  7 omega    5.00   33.00   1.0000    1.5000
omega____ theta____ kappa____ phi______ frames
    -       54.0000  -77.0000  150.0000 28

#__ type_ start__ end____ width___ exp.time_
  8 omega   43.00  115.00   1.0000    1.5000
omega____ theta____ kappa____ phi______ frames
    -       54.0000   57.0000  120.0000 72

#__ type_ start__ end____ width___ exp.time_
  9 omega   38.00  108.00   1.0000    1.5000
omega____ theta____ kappa____ phi______ frames
    -       54.0000 -125.0000  120.0000 70

#__ type_ start__ end____ width___ exp.time_
 10 omega   38.00  121.00   1.0000    1.5000
omega____ theta____ kappa____ phi______ frames
    -       54.0000   57.0000    0.0000 83

#__ type_ start__ end____ width___ exp.time_
 11 omega   38.00   74.00   1.0000    1.5000
omega____ theta____ kappa____ phi______ frames
    -       54.0000  -77.0000  150.0000 36

#__ type_ start__ end____ width___ exp.time_
 12 omega   59.00  112.00   1.0000    1.5000
omega____ theta____ kappa____ phi______ frames
    -      108.0000 -111.0000 -180.0000 53

#__ type_ start__ end____ width___ exp.time_
 13 omega   59.00   85.00   1.0000    1.5000
omega____ theta____ kappa____ phi______ frames
    -      108.0000  -50.0000  -60.0000 26

#__ type_ start__ end____ width___ exp.time_
 14 omega   78.00  178.00   1.0000    1.5000
omega____ theta____ kappa____ phi______ frames
    -      108.0000   25.0000 -150.0000 100

#__ type_ start__ end____ width___ exp.time_
 15 omega   39.00   93.00   1.0000    1.5000
omega____ theta____ kappa____ phi______ frames
    -      108.0000  -38.0000 -180.0000 54

#__ type_ start__ end____ width___ exp.time_
 16 omega   83.00  172.00   1.0000    1.5000
omega____ theta____ kappa____ phi______ frames
    -      108.0000   25.0000  120.0000 89

#__ type_ start__ end____ width___ exp.time_
 17 omega   43.00   93.00   1.0000    1.5000
omega____ theta____ kappa____ phi______ frames
    -      108.0000  -38.0000   60.0000 50

#__ type_ start__ end____ width___ exp.time_
 18 omega   83.00  114.00   1.0000    1.5000
omega____ theta____ kappa____ phi______ frames
    -      108.0000 -111.0000   30.0000 31

#__ type_ start__ end____ width___ exp.time_
 19 omega   46.00   99.00   1.0000    1.5000
omega____ theta____ kappa____ phi______ frames
    -      108.0000  -63.0000   30.0000 53

#__ type_ start__ end____ width___ exp.time_
 20 omega  106.00  141.00   1.0000    1.5000
omega____ theta____ kappa____ phi______ frames
    -      108.0000  178.0000    0.0000 35

#__ type_ start__ end____ width___ exp.time_
 21 omega   66.00   91.00   1.0000    1.5000
omega____ theta____ kappa____ phi______ frames
    -      108.0000  178.0000    0.0000 25

#__ type_ start__ end____ width___ exp.time_
 22 omega  109.00  176.00   1.0000    1.5000
omega____ theta____ kappa____ phi______ frames
    -      108.0000  111.0000  120.0000 67

#__ type_ start__ end____ width___ exp.time_
 23 omega   39.00   87.00   1.0000    1.5000
omega____ theta____ kappa____ phi______ frames
    -      108.0000  -38.0000 -120.0000 48

#__ type_ start__ end____ width___ exp.time_
 24 omega   39.00   64.00   1.0000    1.5000
omega____ theta____ kappa____ phi______ frames
    -      108.0000  -77.0000   30.0000 25

#__ type_ start__ end____ width___ exp.time_
 25 omega   39.00  107.00   1.0000    1.5000
omega____ theta____ kappa____ phi______ frames
    -      108.0000 -111.0000  -30.0000 68

#__ type_ start__ end____ width___ exp.time_
 26 omega   56.00   85.00   1.0000    1.5000
omega____ theta____ kappa____ phi______ frames
    -      108.0000  -25.0000  -60.0000 29

#__ type_ start__ end____ width___ exp.time_
 27 omega   47.00  103.00   1.0000    1.5000
omega____ theta____ kappa____ phi______ frames
    -      108.0000  -50.0000  120.0000 56
;
_diffrn_measurement_device_type 'SuperNova, Dual, Cu at zero, Eos'
_diffrn_measurement_method '\w scans'
_diffrn_orient_matrix_UB_11 -0.1161537000
_diffrn_orient_matrix_UB_12 -0.0470399000
_diffrn_orient_matrix_UB_13 0.1197489000
_diffrn_orient_matrix_UB_21 -0.1535411000
_diffrn_orient_matrix_UB_22 0.1166319000
_diffrn_orient_matrix_UB_23 -0.0466598000
_diffrn_orient_matrix_UB_31 0.0077577000
_diffrn_orient_matrix_UB_32 -0.1284344000
_diffrn_orient_matrix_UB_33 -0.0727932000
_diffrn_radiation_monochromator mirror
_diffrn_radiation_type 'Cu K\a'
_diffrn_radiation_wavelength 1.5418
_diffrn_reflns_av_R_equivalents 0.0303
_diffrn_reflns_av_unetI/netI 0.0465
_diffrn_reflns_limit_h_max 10
_diffrn_reflns_limit_h_min -11
_diffrn_reflns_limit_k_max 8
_diffrn_reflns_limit_k_min -11
_diffrn_reflns_limit_l_max 12
_diffrn_reflns_limit_l_min -13
_diffrn_reflns_number 5203
_diffrn_reflns_theta_full 71.15
_diffrn_reflns_theta_max 71.15
_diffrn_reflns_theta_min 4.24
_diffrn_source 'SuperNova (Cu) X-ray Source'
_diffrn_source_current n/a
_diffrn_source_voltage n/a
_exptl_absorpt_coefficient_mu 3.628
_exptl_absorpt_correction_T_max 1.00000
_exptl_absorpt_correction_T_min 0.87230
_exptl_absorpt_correction_type multi-scan
_exptl_absorpt_process_details
;
CrysAlisPro, Agilent Technologies,
Version 1.171.35.19 (release 27-10-2011 CrysAlis171 .NET)
(compiled Oct 27 2011,15:02:11)
Empirical absorption correction using spherical harmonics,
 implemented in SCALE3 ABSPACK scaling algorithm.
;
_exptl_crystal_colour 'clear light colourless'
_exptl_crystal_colour_lustre clear
_exptl_crystal_colour_modifier light
_exptl_crystal_colour_primary colourless
_exptl_crystal_density_diffrn 1.551
_exptl_crystal_density_method 'not measured'
_exptl_crystal_description block
_exptl_crystal_F_000 388
_exptl_crystal_size_max 0.08
_exptl_crystal_size_mid 0.06
_exptl_crystal_size_min 0.05
_refine_diff_density_max 0.464
_refine_diff_density_min -0.620
_refine_diff_density_rms 0.062
_refine_ls_extinction_method none
_refine_ls_goodness_of_fit_ref 1.179
_refine_ls_hydrogen_treatment mixed
_refine_ls_matrix_type full
_refine_ls_number_parameters 210
_refine_ls_number_reflns 3025
_refine_ls_number_restraints 0
_refine_ls_restrained_S_all 1.179
_refine_ls_R_factor_all 0.0626
_refine_ls_R_factor_gt 0.0453
_refine_ls_shift/su_max 0.001
_refine_ls_shift/su_mean 0.000
_refine_ls_structure_factor_coef Fsqd
_refine_ls_weighting_details 'calc w=1/[\s^2^(Fo^2^)+(0.0519P)^2^+0.7415P] where P=(Fo^2^+2Fc^2^)/3'
_refine_ls_weighting_scheme calc
_refine_ls_wR_factor_gt 0.1389
_refine_ls_wR_factor_ref 0.1473
_reflns_number_gt 2305
_reflns_number_total 3025
_reflns_threshold_expression >2sigma(I)
_cod_data_source_file jo9b00096_si_002.cif
_cod_data_source_block exp_5510
_cod_original_cell_volume 816.48(16)
_cod_database_code 4034632
_chemical_oxdiff_formula 'C16 H17 O4 Br N2'
_reflns_odcompleteness_completeness 98.90
_reflns_odcompleteness_iscentric 1
_reflns_odcompleteness_theta 66.97

loop_
_space_group_symop_id
_space_group_symop_operation_xyz
1 'x, y, z'
2 '-x, -y, -z'

loop_
_atom_site_label
_atom_site_type_symbol
_atom_site_fract_x
_atom_site_fract_y
_atom_site_fract_z
_atom_site_U_iso_or_equiv
_atom_site_adp_type
_atom_site_occupancy
_atom_site_symmetry_multiplicity
_atom_site_calc_flag
_atom_site_refinement_flags
Br1 Br 0.05938(7) 0.19674(8) 0.49479(5) 0.0798(3) Uani 1 1 d .
O1 O 0.3535(3) 0.1267(3) 0.2100(2) 0.0453(6) Uani 1 1 d .
N2 N 0.7412(4) 0.1547(4) 0.1806(3) 0.0452(7) Uani 1 1 d .
N1 N 0.5223(4) 0.0842(4) 0.3341(3) 0.0487(8) Uani 1 1 d .
O3 O 0.4888(4) 0.3719(4) -0.3777(3) 0.0590(8) Uani 1 1 d .
O4 O 0.6964(4) 0.4046(4) -0.2809(3) 0.0627(8) Uani 1 1 d .
C10 C 0.5973(5) 0.2845(5) -0.0740(4) 0.0445(9) Uani 1 1 d .
H10 H 0.6730 0.2951 -0.0393 0.053 Uiso 1 1 calc R
C2 C 0.3854(5) 0.0792(5) 0.3278(4) 0.0491(9) Uani 1 1 d .
C9 C 0.4851(5) 0.2183(5) 0.0024(3) 0.0419(8) Uani 1 1 d .
C3 C 0.5877(5) 0.1380(5) 0.2114(4) 0.0434(9) Uani 1 1 d .
O2 O 0.9074(4) -0.1003(4) 0.1406(4) 0.0691(9) Uani 1 1 d .
C13 C 0.3700(5) 0.2545(5) -0.1775(4) 0.0494(9) Uani 1 1 d .
H13 H 0.2938 0.2442 -0.2118 0.059 Uiso 1 1 calc R
C4 C 0.4858(5) 0.1647(5) 0.1354(3) 0.0420(8) Uani 1 1 d .
C14 C 0.3716(5) 0.2047(5) -0.0505(4) 0.0476(9) Uani 1 1 d .
H14 H 0.2959 0.1618 -0.0003 0.057 Uiso 1 1 calc R
C11 C 0.5967(5) 0.3341(5) -0.2003(4) 0.0466(9) Uani 1 1 d .
C12 C 0.4807(5) 0.3189(5) -0.2526(4) 0.0463(9) Uani 1 1 d .
C7 C 0.9415(6) 0.2553(6) 0.1622(5) 0.0675(13) Uani 1 1 d .
H7a H 0.9656 0.2968 0.0741 0.081 Uiso 1 1 calc R
H7b H 0.9803 0.2990 0.2133 0.081 Uiso 1 1 calc R
C6 C 1.0216(5) 0.0785(6) 0.1712(5) 0.0615(12) Uani 1 1 d .
H6a H 1.1216 0.0408 0.1018 0.074 Uiso 1 1 calc R
H6b H 1.0508 0.0396 0.2522 0.074 Uiso 1 1 calc R
C15 C 0.8026(6) 0.4399(6) -0.2295(5) 0.0639(12) Uani 1 1 d .
H15a H 0.8538 0.5020 -0.2923 0.096 Uiso 1 1 calc R
H15b H 0.8879 0.3447 -0.2074 0.096 Uiso 1 1 calc R
H15c H 0.7374 0.4968 -0.1541 0.096 Uiso 1 1 calc R
C1 C 0.2690(5) 0.0251(6) 0.4295(4) 0.0578(11) Uani 1 1 d .
H1a H 0.3207 -0.0278 0.4993 0.069 Uiso 1 1 calc R
H1b H 0.2463 -0.0495 0.3961 0.069 Uiso 1 1 calc R
C5 C 0.8894(5) 0.0288(5) 0.1610(4) 0.0494(9) Uani 1 1 d .
C16 C 0.3616(7) 0.3748(6) -0.4300(5) 0.0692(14) Uani 1 1 d .
H16a H 0.3728 0.4249 -0.5148 0.104 Uiso 1 1 calc R
H16b H 0.2535 0.4316 -0.3766 0.104 Uiso 1 1 calc R
H16c H 0.3732 0.2700 -0.4337 0.104 Uiso 1 1 calc R
C8 C 0.7548(6) 0.2900(6) 0.2156(6) 0.0680(13) Uani 1 1 d .
H8a H 0.7207 0.2968 0.3078 0.082 Uiso 1 1 calc R
H8b H 0.6877 0.3862 0.1761 0.082 Uiso 1 1 calc R

loop_
_atom_site_aniso_label
_atom_site_aniso_U_11
_atom_site_aniso_U_22
_atom_site_aniso_U_33
_atom_site_aniso_U_23
_atom_site_aniso_U_13
_atom_site_aniso_U_12
Br1 0.0611(4) 0.1048(5) 0.0616(3) -0.0152(3) 0.0055(2) -0.0316(3)
O1 0.0357(13) 0.0642(17) 0.0369(13) 0.0044(12) -0.0100(10) -0.0229(13)
N2 0.0361(17) 0.0524(19) 0.0509(18) -0.0047(15) -0.0131(14) -0.0189(15)
N1 0.0411(18) 0.066(2) 0.0419(17) -0.0011(15) -0.0127(14) -0.0227(17)
O3 0.070(2) 0.073(2) 0.0418(15) 0.0112(14) -0.0210(14) -0.0369(17)
O4 0.0608(19) 0.082(2) 0.0536(17) 0.0170(15) -0.0166(14) -0.0432(18)
C10 0.040(2) 0.052(2) 0.043(2) 0.0011(17) -0.0121(16) -0.0194(18)
C2 0.043(2) 0.069(3) 0.0343(18) 0.0026(17) -0.0100(16) -0.024(2)
C9 0.0366(19) 0.047(2) 0.0397(19) -0.0016(15) -0.0087(15) -0.0150(17)
C3 0.0356(19) 0.053(2) 0.0430(19) -0.0033(17) -0.0115(16) -0.0172(18)
O2 0.0488(18) 0.0557(19) 0.102(3) -0.0129(17) -0.0151(17) -0.0192(15)
C13 0.051(2) 0.059(2) 0.046(2) 0.0016(18) -0.0183(18) -0.026(2)
C4 0.0350(19) 0.051(2) 0.0385(18) -0.0025(16) -0.0068(15) -0.0174(17)
C14 0.045(2) 0.058(2) 0.044(2) 0.0018(17) -0.0097(17) -0.027(2)
C11 0.043(2) 0.047(2) 0.048(2) 0.0034(17) -0.0092(17) -0.0191(18)
C12 0.050(2) 0.049(2) 0.0384(19) 0.0004(16) -0.0125(17) -0.0190(19)
C7 0.052(3) 0.075(3) 0.086(3) -0.012(3) -0.016(2) -0.034(3)
C6 0.040(2) 0.077(3) 0.075(3) -0.004(2) -0.018(2) -0.028(2)
C15 0.055(3) 0.071(3) 0.071(3) 0.005(2) -0.013(2) -0.037(2)
C1 0.047(2) 0.083(3) 0.045(2) 0.007(2) -0.0134(18) -0.029(2)
C5 0.037(2) 0.061(3) 0.051(2) -0.0023(19) -0.0117(17) -0.020(2)
C16 0.089(4) 0.083(3) 0.052(3) 0.010(2) -0.037(3) -0.042(3)
C8 0.052(3) 0.063(3) 0.095(4) -0.024(3) -0.014(2) -0.024(2)

loop_
_atom_type_symbol
_atom_type_description
_atom_type_scat_dispersion_real
_atom_type_scat_dispersion_imag
_atom_type_scat_source
C C 0.0181 0.0091 'International Tables Vol C Tables 4.2.6.8 and 6.1.1.4'
H H 0.0000 0.0000 'International Tables Vol C Tables 4.2.6.8 and 6.1.1.4'
N N 0.0311 0.0180 'International Tables Vol C Tables 4.2.6.8 and 6.1.1.4'
O O 0.0492 0.0322 'International Tables Vol C Tables 4.2.6.8 and 6.1.1.4'
Br Br -0.6763 1.2805 'International Tables Vol C Tables 4.2.6.8 and 6.1.1.4'

loop_
_geom_angle_atom_site_label_1
_geom_angle_atom_site_label_2
_geom_angle_atom_site_label_3
_geom_angle
C2 O1 C4 105.2(3)
C3 N2 C8 121.9(3)
C5 N2 C3 121.5(3)
C5 N2 C8 112.4(3)
C2 N1 C3 104.4(3)
C12 O3 C16 117.1(3)
C11 O4 C15 117.9(3)
C11 C10 C9 120.6(4)
O1 C2 C1 118.8(3)
N1 C2 O1 113.7(3)
N1 C2 C1 127.5(4)
C10 C9 C4 120.9(3)
C14 C9 C10 119.0(3)
C14 C9 C4 120.1(3)
N1 C3 N2 120.7(3)
C4 C3 N2 129.0(4)
C4 C3 N1 110.3(3)
C12 C13 C14 120.2(4)
O1 C4 C9 117.1(3)
C3 C4 O1 106.5(3)
C3 C4 C9 136.5(4)
C13 C14 C9 120.8(4)
O4 C11 C10 125.1(4)
O4 C11 C12 115.2(3)
C10 C11 C12 119.6(4)
O3 C12 C13 124.8(4)
O3 C12 C11 115.5(4)
C13 C12 C11 119.8(4)
C6 C7 C8 103.3(4)
C5 C6 C7 104.3(4)
C2 C1 Br1 111.9(3)
N2 C5 C6 107.9(4)
O2 C5 N2 124.8(4)
O2 C5 C6 127.3(4)
N2 C8 C7 102.3(4)

loop_
_geom_bond_atom_site_label_1
_geom_bond_atom_site_label_2
_geom_bond_distance
Br1 C1 1.947(5)
O1 C2 1.367(4)
O1 C4 1.380(4)
N2 C3 1.404(5)
N2 C5 1.362(5)
N2 C8 1.465(5)
N1 C2 1.290(5)
N1 C3 1.392(5)
O3 C12 1.364(5)
O3 C16 1.432(5)
O4 C11 1.361(5)
O4 C15 1.430(5)
C10 C9 1.399(5)
C10 C11 1.381(5)
C2 C1 1.467(6)
C9 C4 1.456(5)
C9 C14 1.390(5)
C3 C4 1.350(5)
O2 C5 1.216(5)
C13 C14 1.389(5)
C13 C12 1.375(6)
C11 C12 1.414(6)
C7 C6 1.516(7)
C7 C8 1.529(6)
C6 C5 1.505(5)
